data_4107098
loop_
_publ_author_name
'Andy M. Chapman'
'Mairi F. Haddow'
'Duncan F. Wass'

_publ_section_title
;
 Frustrated Lewis Pairs beyond the Main Group: Synthesis, Reactivity, and
 Small Molecule Activation with Cationic Zirconocene-Phosphinoaryloxide
 Complexes
;
_journal_name_full 'Journal of the American Chemical Society'
_journal_page_first 18463
_journal_page_last 18478
_journal_paper_doi 10.1021/ja207936p
_journal_volume 133
_journal_year 2011
_chemical_formula_moiety 'C32 H48 O P Zr, C24 B F20'
_chemical_formula_sum 'C56 H48 B F20 O P Zr'
_chemical_formula_weight 1249.94
_chemical_name_systematic
; 
 ? 
;
_space_group_IT_number 4
_symmetry_cell_setting monoclinic
_symmetry_space_group_name_Hall 'P 2yb'
_symmetry_space_group_name_H-M 'P 1 21 1'
_atom_sites_solution_hydrogens geom
_atom_sites_solution_primary direct
_atom_sites_solution_secondary difmap
_audit_creation_method SHELXL-97
_cell_angle_alpha 90.00
_cell_angle_beta 99.510(1)
_cell_angle_gamma 90.00
_cell_formula_units_Z 2
_cell_length_a 10.7416(1)
_cell_length_b 13.5111(2)
_cell_length_c 17.9314(2)
_cell_measurement_reflns_used 8965
_cell_measurement_temperature 100(2)
_cell_measurement_theta_max 27.44
_cell_measurement_theta_min 2.44
_cell_volume 2566.63(5)
_computing_cell_refinement 'Bruker Apex II'
_computing_data_collection 'Bruker Apex II'
_computing_data_reduction 'Bruker SAINT'
_computing_molecular_graphics 'Bruker ShelXTL'
_computing_publication_material 'Bruker ShelXTL'
_computing_structure_refinement 'SHELXL-97 (Sheldrick, 2008)'
_computing_structure_solution 'SHELXS-97 (Sheldrick, 2008)'
_diffrn_ambient_temperature 100(2)
_diffrn_measured_fraction_theta_full 0.998
_diffrn_measured_fraction_theta_max 0.998
_diffrn_measurement_device_type 'Bruker Apex II kappa CCD area detector'
_diffrn_measurement_method 'phi and omega scans'
_diffrn_radiation_monochromator graphite
_diffrn_radiation_source 'fine-focus sealed tube'
_diffrn_radiation_type MoK\a
_diffrn_radiation_wavelength 0.71073
_diffrn_reflns_av_R_equivalents 0.0272
_diffrn_reflns_av_sigmaI/netI 0.0438
_diffrn_reflns_limit_h_max 13
_diffrn_reflns_limit_h_min -13
_diffrn_reflns_limit_k_max 17
_diffrn_reflns_limit_k_min -17
_diffrn_reflns_limit_l_max 23
_diffrn_reflns_limit_l_min -23
_diffrn_reflns_number 23876
_diffrn_reflns_theta_full 27.55
_diffrn_reflns_theta_max 27.55
_diffrn_reflns_theta_min 1.15
_exptl_absorpt_coefficient_mu 0.360
_exptl_absorpt_correction_T_max 0.7456
_exptl_absorpt_correction_T_min 0.6819
_exptl_absorpt_correction_type multi-scan
_exptl_absorpt_process_details 'SADABS V2008/1'
_exptl_crystal_colour yellow
_exptl_crystal_density_diffrn 1.617
_exptl_crystal_description block
_exptl_crystal_F_000 1264
_exptl_crystal_size_max 0.15
_exptl_crystal_size_mid 0.14
_exptl_crystal_size_min 0.12
_refine_diff_density_max 0.681
_refine_diff_density_min -0.509
_refine_diff_density_rms 0.061
_refine_ls_abs_structure_details 'Flack H D (1983), Acta Cryst. A39, 876-881'
_refine_ls_abs_structure_Flack -0.036(19)
_refine_ls_extinction_method none
_refine_ls_goodness_of_fit_ref 1.045
_refine_ls_hydrogen_treatment constr
_refine_ls_matrix_type full
_refine_ls_number_parameters 736
_refine_ls_number_reflns 11634
_refine_ls_number_restraints 1
_refine_ls_restrained_S_all 1.045
_refine_ls_R_factor_all 0.0389
_refine_ls_R_factor_gt 0.0327
_refine_ls_shift/su_max 0.002
_refine_ls_shift/su_mean 0.000
_refine_ls_structure_factor_coef Fsqd
_refine_ls_weighting_details 'calc w=1/[\s^2^(Fo^2^)+(0.0320P)^2^+0.7092P] where P=(Fo^2^+2Fc^2^)/3'
_refine_ls_weighting_scheme calc
_refine_ls_wR_factor_gt 0.0700
_refine_ls_wR_factor_ref 0.0735
_reflns_number_gt 10615
_reflns_number_total 11634
_reflns_threshold_expression >2sigma(I)
_cod_data_source_file ja207936p_si_003.cif
_cod_data_source_block amc329_0m
_cod_database_code 4107098

loop_
_symmetry_equiv_pos_as_xyz
'x, y, z'
'-x, y+1/2, -z'

loop_
_atom_site_label
_atom_site_type_symbol
_atom_site_fract_x
_atom_site_fract_y
_atom_site_fract_z
_atom_site_U_iso_or_equiv
_atom_site_adp_type
_atom_site_occupancy
_atom_site_symmetry_multiplicity
_atom_site_calc_flag
_atom_site_refinement_flags
Zr1 Zr 0.83058(2) 0.859866(17) 0.831563(12) 0.01450(5) Uani 1 1 d .
P1 P 0.90280(6) 0.87996(5) 0.68802(4) 0.01698(14) Uani 1 1 d .
O1 O 0.70656(16) 0.78559(13) 0.75409(10) 0.0177(4) Uani 1 1 d .
C1 C 0.7586(2) 0.9768(2) 0.92907(15) 0.0196(5) Uani 1 1 d .
C2 C 0.8251(3) 1.0349(2) 0.88300(16) 0.0193(6) Uani 1 1 d .
C3 C 0.7534(3) 1.03817(19) 0.80936(15) 0.0201(5) Uani 1 1 d .
C4 C 0.6442(2) 0.97898(19) 0.80865(15) 0.0175(5) Uani 1 1 d .
C5 C 0.6490(2) 0.93909(19) 0.88208(15) 0.0186(5) Uani 1 1 d .
C6 C 0.5453(3) 0.8786(2) 0.90686(18) 0.0294(7) Uani 1 1 d .
H6A H 0.5563 0.8779 0.9622 0.044 Uiso 1 1 calc R
H6B H 0.5490 0.8107 0.8881 0.044 Uiso 1 1 calc R
H6C H 0.4633 0.9079 0.8864 0.044 Uiso 1 1 calc R
C7 C 0.7801(3) 0.9825(3) 1.01373(17) 0.0322(8) Uani 1 1 d .
H7A H 0.7248 0.9352 1.0336 0.048 Uiso 1 1 calc R
H7B H 0.7613 1.0497 1.0294 0.048 Uiso 1 1 calc R
H7C H 0.8684 0.9665 1.0335 0.048 Uiso 1 1 calc R
C8 C 0.9392(3) 1.0996(2) 0.9097(2) 0.0344(7) Uani 1 1 d .
H8A H 0.9604 1.0964 0.9649 0.052 Uiso 1 1 calc R
H8B H 0.9199 1.1681 0.8940 0.052 Uiso 1 1 calc R
H8C H 1.0110 1.0760 0.8872 0.052 Uiso 1 1 calc R
C9 C 0.7759(3) 1.1127(2) 0.75105(18) 0.0348(8) Uani 1 1 d .
H9A H 0.7563 1.1791 0.7678 0.052 Uiso 1 1 calc R
H9B H 0.7216 1.0977 0.7029 0.052 Uiso 1 1 calc R
H9C H 0.8645 1.1101 0.7443 0.052 Uiso 1 1 calc R
C10 C 0.5334(3) 0.9687(2) 0.74605(17) 0.0300(7) Uani 1 1 d .
H10A H 0.5377 1.0200 0.7079 0.045 Uiso 1 1 calc R
H10B H 0.4549 0.9761 0.7667 0.045 Uiso 1 1 calc R
H10C H 0.5354 0.9032 0.7227 0.045 Uiso 1 1 calc R
C11 C 1.0519(2) 0.7804(2) 0.88348(14) 0.0180(5) Uani 1 1 d .
C12 C 0.9970(2) 0.8115(2) 0.94625(15) 0.0201(6) Uani 1 1 d .
C13 C 0.8856(3) 0.7535(2) 0.94619(15) 0.0216(6) Uani 1 1 d .
C14 C 0.8745(3) 0.6857(2) 0.88470(16) 0.0196(6) Uani 1 1 d .
C15 C 0.9770(2) 0.7023(2) 0.84520(15) 0.0192(5) Uani 1 1 d .
C16 C 1.1859(2) 0.8045(2) 0.87493(16) 0.0244(6) Uani 1 1 d .
H16A H 1.2442 0.7635 0.9097 0.037 Uiso 1 1 calc R
H16B H 1.2028 0.8746 0.8867 0.037 Uiso 1 1 calc R
H16C H 1.1977 0.7912 0.8228 0.037 Uiso 1 1 calc R
C17 C 1.0662(3) 0.8748(3) 1.00842(15) 0.0289(7) Uani 1 1 d .
H17A H 1.0682 0.9433 0.9908 0.043 Uiso 1 1 calc R
H17B H 1.1527 0.8503 1.0227 0.043 Uiso 1 1 calc R
H17C H 1.0228 0.8722 1.0524 0.043 Uiso 1 1 calc R
C18 C 0.8102(3) 0.7428(2) 1.00947(18) 0.0307(8) Uani 1 1 d .
H18A H 0.8365 0.7936 1.0478 0.046 Uiso 1 1 calc R
H18B H 0.8248 0.6771 1.0324 0.046 Uiso 1 1 calc R
H18C H 0.7202 0.7508 0.9894 0.046 Uiso 1 1 calc R
C19 C 0.7766(3) 0.6053(2) 0.87011(18) 0.0273(6) Uani 1 1 d .
H19A H 0.7809 0.5739 0.8213 0.041 Uiso 1 1 calc R
H19B H 0.6925 0.6340 0.8691 0.041 Uiso 1 1 calc R
H19C H 0.7926 0.5557 0.9104 0.041 Uiso 1 1 calc R
C20 C 1.0189(3) 0.6329(2) 0.78934(16) 0.0222(6) Uani 1 1 d .
H20A H 0.9453 0.5987 0.7612 0.033 Uiso 1 1 calc R
H20B H 1.0775 0.5841 0.8161 0.033 Uiso 1 1 calc R
H20C H 1.0615 0.6703 0.7540 0.033 Uiso 1 1 calc R
C21 C 0.7427(2) 0.72595(19) 0.69982(15) 0.0173(5) Uani 1 1 d .
C22 C 0.8429(2) 0.75636(19) 0.66296(14) 0.0171(5) Uani 1 1 d .
C23 C 0.8821(3) 0.6949(2) 0.60896(15) 0.0209(6) Uani 1 1 d .
H23 H 0.9498 0.7146 0.5843 0.025 Uiso 1 1 calc R
C24 C 0.8222(3) 0.6046(2) 0.59110(16) 0.0235(6) Uani 1 1 d .
H24 H 0.8506 0.5620 0.5552 0.028 Uiso 1 1 calc R
C25 C 0.7215(3) 0.5768(2) 0.62547(16) 0.0249(6) Uani 1 1 d .
H25 H 0.6797 0.5158 0.6119 0.030 Uiso 1 1 calc R
C26 C 0.6804(3) 0.6367(2) 0.67954(16) 0.0220(6) Uani 1 1 d .
H26 H 0.6106 0.6172 0.7025 0.026 Uiso 1 1 calc R
C27 C 0.8297(4) 0.9459(2) 0.5990(2) 0.0420(9) Uani 1 1 d .
H27 H 0.8629 0.9074 0.5589 0.050 Uiso 1 1 calc R
C28 C 0.8724(3) 1.0495(2) 0.58567(17) 0.0306(7) Uani 1 1 d .
H28A H 0.8169 1.0970 0.6052 0.046 Uiso 1 1 calc R
H28B H 0.8689 1.0602 0.5313 0.046 Uiso 1 1 calc R
H28C H 0.9593 1.0587 0.6118 0.046 Uiso 1 1 calc R
C29 C 0.6917(3) 0.9319(3) 0.5784(2) 0.0429(9) Uani 1 1 d .
H29A H 0.6629 0.9589 0.5278 0.064 Uiso 1 1 calc R
H29B H 0.6489 0.9664 0.6151 0.064 Uiso 1 1 calc R
H29C H 0.6718 0.8611 0.5788 0.064 Uiso 1 1 calc R
C30 C 1.0738(3) 0.88303(19) 0.68516(15) 0.0215(6) Uani 1 1 d .
H30 H 1.1106 0.8215 0.7109 0.026 Uiso 1 1 calc R
C31 C 1.1171(3) 0.8865(2) 0.60745(17) 0.0322(7) Uani 1 1 d .
H31A H 1.2082 0.8743 0.6139 0.048 Uiso 1 1 calc R
H31B H 1.0984 0.9519 0.5846 0.048 Uiso 1 1 calc R
H31C H 1.0723 0.8357 0.5744 0.048 Uiso 1 1 calc R
C32 C 1.1306(3) 0.9703(2) 0.73391(17) 0.0260(6) Uani 1 1 d .
H32A H 1.1000 1.0326 0.7095 0.039 Uiso 1 1 calc R
H32B H 1.2228 0.9679 0.7395 0.039 Uiso 1 1 calc R
H32C H 1.1052 0.9662 0.7839 0.039 Uiso 1 1 calc R
F1 F 0.41057(15) 0.45511(12) 0.85229(9) 0.0247(4) Uani 1 1 d .
F2 F 0.43364(16) 0.64896(12) 0.85567(10) 0.0296(4) Uani 1 1 d .
F3 F 0.35489(17) 0.76082(12) 0.72984(10) 0.0313(4) Uani 1 1 d .
F4 F 0.24457(17) 0.66951(12) 0.59954(10) 0.0293(4) Uani 1 1 d .
F5 F 0.22572(15) 0.47291(11) 0.59305(8) 0.0233(3) Uani 1 1 d .
F6 F 0.18101(14) 0.17211(11) 0.80039(9) 0.0209(3) Uani 1 1 d .
F7 F 0.30288(17) 0.06479(12) 0.91176(9) 0.0298(4) Uani 1 1 d .
F8 F 0.54707(18) 0.10608(15) 0.97108(10) 0.0378(5) Uani 1 1 d .
F9 F 0.67716(16) 0.24184(15) 0.90080(10) 0.0376(5) Uani 1 1 d .
F10 F 0.56143(14) 0.34025(12) 0.77938(9) 0.0278(4) Uani 1 1 d .
F11 F 0.26493(16) 0.13074(11) 0.65614(9) 0.0222(4) Uani 1 1 d .
F12 F 0.38164(15) 0.03638(11) 0.55668(9) 0.0247(4) Uani 1 1 d .
F13 F 0.54640(15) 0.13593(12) 0.48238(9) 0.0258(4) Uani 1 1 d .
F14 F 0.59243(14) 0.33197(11) 0.51299(9) 0.0247(4) Uani 1 1 d .
F15 F 0.48545(15) 0.42472(11) 0.61536(9) 0.0238(4) Uani 1 1 d .
F16 F 0.11262(14) 0.27405(12) 0.56441(8) 0.0220(3) Uani 1 1 d .
F17 F -0.13528(15) 0.27998(12) 0.54986(8) 0.0238(3) Uani 1 1 d .
F18 F -0.25212(13) 0.33340(11) 0.66774(9) 0.0236(4) Uani 1 1 d .
F19 F -0.10923(14) 0.38450(12) 0.80249(8) 0.0241(4) Uani 1 1 d .
F20 F 0.14227(13) 0.37994(11) 0.81951(7) 0.0196(3) Uani 1 1 d .
C33 C 0.3224(2) 0.4516(2) 0.72026(15) 0.0187(5) Uani 1 1 d .
C34 C 0.3713(3) 0.5025(2) 0.78630(16) 0.0197(6) Uani 1 1 d .
C35 C 0.3836(3) 0.6057(2) 0.79019(16) 0.0226(6) Uani 1 1 d .
C36 C 0.3435(3) 0.6614(2) 0.72751(17) 0.0235(6) Uani 1 1 d .
C37 C 0.2888(3) 0.6158(2) 0.66086(17) 0.0217(6) Uani 1 1 d .
C38 C 0.2801(3) 0.5130(2) 0.65979(15) 0.0198(6) Uani 1 1 d .
C39 C 0.3641(2) 0.2651(2) 0.78401(14) 0.0170(5) Uani 1 1 d .
C40 C 0.3056(3) 0.1928(2) 0.82121(14) 0.0188(5) Uani 1 1 d .
C41 C 0.3659(3) 0.1363(2) 0.88069(16) 0.0236(6) Uani 1 1 d .
C42 C 0.4896(3) 0.1548(2) 0.90898(16) 0.0274(7) Uani 1 1 d .
C43 C 0.5543(3) 0.2245(2) 0.87443(17) 0.0259(6) Uani 1 1 d .
C44 C 0.4921(2) 0.2755(2) 0.81258(15) 0.0220(6) Uani 1 1 d .
C45 C 0.3661(2) 0.28320(19) 0.64121(14) 0.0170(5) Uani 1 1 d .
C46 C 0.3468(2) 0.18402(19) 0.62223(14) 0.0173(5) Uani 1 1 d .
C47 C 0.4054(3) 0.13341(19) 0.57066(15) 0.0190(5) Uani 1 1 d .
C48 C 0.4892(3) 0.1832(2) 0.53344(15) 0.0199(6) Uani 1 1 d .
C49 C 0.5119(2) 0.2819(2) 0.54924(14) 0.0183(5) Uani 1 1 d .
C50 C 0.4537(3) 0.32871(19) 0.60285(16) 0.0191(6) Uani 1 1 d .
C51 C 0.1424(2) 0.32395(19) 0.69405(14) 0.0159(5) Uani 1 1 d .
C52 C 0.0647(3) 0.30104(19) 0.62647(14) 0.0177(5) Uani 1 1 d .
C53 C -0.0658(2) 0.30427(19) 0.61679(14) 0.0173(5) Uani 1 1 d .
C54 C -0.1261(2) 0.33199(19) 0.67575(15) 0.0180(5) Uani 1 1 d .
C55 C -0.0530(2) 0.3572(2) 0.74401(13) 0.0187(5) Uani 1 1 d .
C56 C 0.0767(2) 0.3534(2) 0.75113(12) 0.0159(5) Uani 1 1 d .
B1 B 0.2990(3) 0.3312(2) 0.70990(16) 0.0159(6) Uani 1 1 d .

loop_
_atom_site_aniso_label
_atom_site_aniso_U_11
_atom_site_aniso_U_22
_atom_site_aniso_U_33
_atom_site_aniso_U_23
_atom_site_aniso_U_13
_atom_site_aniso_U_12
Zr1 0.01568(10) 0.01262(11) 0.01502(10) 0.00135(11) 0.00202(8) 0.00085(10)
P1 0.0214(3) 0.0127(4) 0.0162(3) -0.0008(2) 0.0013(2) -0.0028(2)
O1 0.0174(9) 0.0136(9) 0.0215(9) -0.0003(8) 0.0016(7) -0.0007(7)
C1 0.0189(13) 0.0163(13) 0.0235(14) -0.0020(11) 0.0038(11) 0.0073(10)
C2 0.0170(14) 0.0167(13) 0.0240(14) -0.0046(11) 0.0031(11) -0.0009(11)
C3 0.0269(14) 0.0122(12) 0.0226(13) 0.0008(11) 0.0081(11) 0.0032(11)
C4 0.0180(13) 0.0127(12) 0.0206(13) -0.0029(10) -0.0004(10) 0.0040(10)
C5 0.0160(13) 0.0138(12) 0.0259(14) -0.0013(11) 0.0028(11) 0.0012(10)
C6 0.0222(13) 0.0178(16) 0.0510(18) 0.0008(13) 0.0148(13) 0.0004(11)
C7 0.0363(19) 0.0382(19) 0.0213(15) 0.0010(14) 0.0019(13) 0.0139(15)
C8 0.0251(16) 0.0269(17) 0.051(2) -0.0129(15) 0.0048(14) -0.0052(13)
C9 0.056(2) 0.0170(14) 0.0342(17) 0.0046(13) 0.0173(16) 0.0043(14)
C10 0.0268(16) 0.0296(17) 0.0306(16) -0.0069(14) -0.0042(13) 0.0067(13)
C11 0.0192(13) 0.0173(13) 0.0162(12) 0.0041(11) -0.0008(10) 0.0031(10)
C12 0.0178(13) 0.0231(14) 0.0178(13) 0.0030(11) -0.0021(10) 0.0060(11)
C13 0.0217(14) 0.0230(14) 0.0207(13) 0.0103(11) 0.0051(11) 0.0083(11)
C14 0.0166(14) 0.0180(13) 0.0237(14) 0.0089(11) 0.0018(11) 0.0043(11)
C15 0.0176(13) 0.0187(13) 0.0201(13) 0.0068(11) -0.0004(11) 0.0042(10)
C16 0.0202(14) 0.0277(16) 0.0239(14) -0.0004(12) 0.0001(11) 0.0022(12)
C17 0.0270(14) 0.0354(19) 0.0222(13) -0.0044(14) -0.0020(11) 0.0078(14)
C18 0.0335(18) 0.0343(18) 0.0267(16) 0.0153(14) 0.0124(13) 0.0123(14)
C19 0.0261(15) 0.0187(14) 0.0376(17) 0.0102(13) 0.0069(13) -0.0013(12)
C20 0.0235(14) 0.0172(14) 0.0262(14) 0.0016(11) 0.0050(11) 0.0053(11)
C21 0.0197(13) 0.0133(12) 0.0173(12) 0.0008(10) -0.0015(10) 0.0026(10)
C22 0.0209(13) 0.0113(12) 0.0179(12) 0.0005(10) 0.0000(10) -0.0027(10)
C23 0.0251(15) 0.0186(14) 0.0193(14) -0.0015(11) 0.0043(12) -0.0031(11)
C24 0.0288(15) 0.0178(14) 0.0230(14) -0.0048(11) 0.0013(12) -0.0009(12)
C25 0.0269(15) 0.0131(13) 0.0322(16) -0.0033(11) -0.0024(12) -0.0026(11)
C26 0.0200(14) 0.0174(13) 0.0269(14) 0.0001(11) -0.0013(11) -0.0028(11)
C27 0.057(2) 0.0222(16) 0.0379(19) 0.0100(15) -0.0187(17) -0.0110(16)
C28 0.048(2) 0.0198(15) 0.0215(15) 0.0021(13) -0.0012(14) 0.0009(14)
C29 0.040(2) 0.050(2) 0.0334(18) 0.0191(17) -0.0101(15) -0.0080(17)
C30 0.0234(13) 0.0164(14) 0.0258(13) 0.0004(11) 0.0069(11) -0.0055(10)
C31 0.0426(18) 0.0251(16) 0.0341(16) -0.0076(13) 0.0215(14) -0.0091(13)
C32 0.0240(15) 0.0243(15) 0.0306(16) -0.0006(13) 0.0065(12) -0.0095(12)
F1 0.0287(9) 0.0231(9) 0.0213(8) -0.0058(7) 0.0010(7) -0.0018(7)
F2 0.0285(9) 0.0236(9) 0.0360(10) -0.0158(8) 0.0037(8) -0.0058(7)
F3 0.0378(10) 0.0119(8) 0.0466(11) -0.0069(7) 0.0138(8) -0.0052(7)
F4 0.0387(10) 0.0168(8) 0.0340(9) 0.0037(7) 0.0105(8) 0.0017(7)
F5 0.0317(9) 0.0176(8) 0.0203(8) -0.0007(6) 0.0029(7) -0.0015(7)
F6 0.0218(8) 0.0166(8) 0.0245(8) -0.0005(6) 0.0043(7) -0.0026(6)
F7 0.0453(10) 0.0174(8) 0.0282(9) 0.0062(7) 0.0104(8) 0.0087(8)
F8 0.0449(11) 0.0400(11) 0.0247(9) 0.0007(8) -0.0054(8) 0.0231(9)
F9 0.0207(9) 0.0477(12) 0.0400(11) -0.0131(9) -0.0081(8) 0.0081(8)
F10 0.0168(7) 0.0320(11) 0.0347(9) -0.0054(7) 0.0045(6) -0.0048(7)
F11 0.0277(9) 0.0165(8) 0.0245(8) -0.0006(7) 0.0103(7) -0.0065(7)
F12 0.0351(9) 0.0129(8) 0.0267(8) -0.0033(7) 0.0070(7) 0.0009(7)
F13 0.0276(9) 0.0279(9) 0.0242(8) -0.0027(7) 0.0114(7) 0.0069(7)
F14 0.0208(8) 0.0266(9) 0.0288(8) 0.0045(7) 0.0106(6) -0.0020(6)
F15 0.0252(9) 0.0141(8) 0.0338(9) -0.0031(7) 0.0102(7) -0.0050(7)
F16 0.0232(8) 0.0273(9) 0.0160(7) -0.0046(7) 0.0047(6) -0.0012(7)
F17 0.0247(8) 0.0277(9) 0.0171(7) 0.0002(7) -0.0018(6) -0.0037(7)
F18 0.0153(7) 0.0271(9) 0.0284(8) 0.0042(7) 0.0038(6) 0.0012(6)
F19 0.0237(8) 0.0285(10) 0.0219(7) -0.0026(7) 0.0095(6) 0.0032(7)
F20 0.0209(7) 0.0220(9) 0.0154(6) -0.0038(6) 0.0010(5) 0.0001(6)
C33 0.0148(12) 0.0166(13) 0.0263(14) -0.0044(11) 0.0078(11) -0.0026(10)
C34 0.0200(14) 0.0178(14) 0.0217(14) -0.0013(11) 0.0048(11) -0.0029(11)
C35 0.0184(13) 0.0213(14) 0.0294(15) -0.0092(12) 0.0074(11) -0.0045(11)
C36 0.0223(14) 0.0116(13) 0.0405(17) -0.0056(12) 0.0166(13) -0.0042(11)
C37 0.0239(15) 0.0167(13) 0.0269(15) 0.0028(11) 0.0110(12) 0.0009(11)
C38 0.0215(14) 0.0190(14) 0.0201(13) -0.0048(11) 0.0074(11) -0.0030(11)
C39 0.0187(13) 0.0165(13) 0.0157(12) -0.0043(11) 0.0028(10) 0.0016(10)
C40 0.0215(14) 0.0157(13) 0.0187(13) -0.0046(10) 0.0019(11) 0.0040(10)
C41 0.0320(16) 0.0181(14) 0.0214(13) -0.0021(11) 0.0058(12) 0.0076(12)
C42 0.0353(17) 0.0253(15) 0.0194(14) -0.0037(12) -0.0019(12) 0.0159(13)
C43 0.0190(14) 0.0290(16) 0.0274(15) -0.0109(12) -0.0028(11) 0.0086(12)
C44 0.0191(13) 0.0228(14) 0.0248(14) -0.0086(12) 0.0059(11) -0.0020(11)
C45 0.0154(12) 0.0175(13) 0.0172(12) -0.0017(10) 0.0002(10) -0.0007(10)
C46 0.0175(13) 0.0169(13) 0.0179(12) 0.0024(10) 0.0037(10) -0.0023(10)
C47 0.0237(14) 0.0133(13) 0.0192(13) -0.0004(10) 0.0008(11) 0.0027(10)
C48 0.0165(13) 0.0253(15) 0.0182(13) -0.0009(11) 0.0041(10) 0.0062(11)
C49 0.0134(12) 0.0229(14) 0.0189(13) 0.0043(11) 0.0037(10) -0.0006(10)
C50 0.0194(13) 0.0137(12) 0.0234(14) -0.0006(10) 0.0012(11) -0.0032(10)
C51 0.0200(13) 0.0111(11) 0.0164(12) 0.0001(10) 0.0028(10) 0.0002(10)
C52 0.0255(14) 0.0136(13) 0.0141(12) 0.0013(10) 0.0040(10) -0.0014(10)
C53 0.0219(13) 0.0146(13) 0.0139(12) 0.0032(10) -0.0011(10) -0.0020(10)
C54 0.0169(12) 0.0146(13) 0.0222(13) 0.0043(10) 0.0027(10) -0.0006(9)
C55 0.0236(12) 0.0150(11) 0.0188(11) 0.0029(13) 0.0069(9) 0.0009(13)
C56 0.0201(11) 0.0119(11) 0.0147(10) 0.0011(12) 0.0000(8) -0.0008(12)
B1 0.0157(13) 0.0133(14) 0.0183(14) -0.0017(10) 0.0015(11) -0.0023(10)

loop_
_atom_type_symbol
_atom_type_description
_atom_type_scat_dispersion_real
_atom_type_scat_dispersion_imag
_atom_type_scat_source
C C 0.0033 0.0016 'International Tables Vol C Tables 4.2.6.8 and 6.1.1.4'
H H 0.0000 0.0000 'International Tables Vol C Tables 4.2.6.8 and 6.1.1.4'
B B 0.0013 0.0007 'International Tables Vol C Tables 4.2.6.8 and 6.1.1.4'
O O 0.0106 0.0060 'International Tables Vol C Tables 4.2.6.8 and 6.1.1.4'
F F 0.0171 0.0103 'International Tables Vol C Tables 4.2.6.8 and 6.1.1.4'
P P 0.1023 0.0942 'International Tables Vol C Tables 4.2.6.8 and 6.1.1.4'
Zr Zr -2.9673 0.5597 'International Tables Vol C Tables 4.2.6.8 and 6.1.1.4'

loop_
_geom_angle_atom_site_label_1
_geom_angle_atom_site_label_2
_geom_angle_atom_site_label_3
_geom_angle
O1 Zr1 C13 108.59(9)
O1 Zr1 C5 89.80(8)
C13 Zr1 C5 92.34(9)
O1 Zr1 C2 131.15(8)
C13 Zr1 C2 104.67(9)
C5 Zr1 C2 53.79(9)
O1 Zr1 C4 78.00(8)
C13 Zr1 C4 124.68(9)
C5 Zr1 C4 32.43(8)
C2 Zr1 C4 53.61(8)
O1 Zr1 C14 81.91(8)
C13 Zr1 C14 32.70(9)
C5 Zr1 C14 111.31(9)
C2 Zr1 C14 137.37(9)
C4 Zr1 C14 137.21(9)
O1 Zr1 C3 101.56(8)
C13 Zr1 C3 134.17(9)
C5 Zr1 C3 53.54(8)
C2 Zr1 C3 32.23(9)
C4 Zr1 C3 32.24(8)
C14 Zr1 C3 164.02(8)
O1 Zr1 C1 122.27(8)
C13 Zr1 C1 81.43(9)
C5 Zr1 C1 32.48(8)
C2 Zr1 C1 32.15(8)
C4 Zr1 C1 53.45(8)
C14 Zr1 C1 111.76(9)
C3 Zr1 C1 53.15(8)
O1 Zr1 C12 135.48(8)
C13 Zr1 C12 32.69(9)
C5 Zr1 C12 107.28(8)
C2 Zr1 C12 90.05(9)
C4 Zr1 C12 135.39(8)
C14 Zr1 C12 53.65(9)
C3 Zr1 C12 121.85(9)
C1 Zr1 C12 81.95(9)
O1 Zr1 C15 88.75(8)
C13 Zr1 C15 53.26(8)
C5 Zr1 C15 142.69(8)
C2 Zr1 C15 140.10(9)
C4 Zr1 C15 165.11(8)
C14 Zr1 C15 31.78(8)
C3 Zr1 C15 161.63(8)
C1 Zr1 C15 132.55(8)
C12 Zr1 C15 52.84(9)
O1 Zr1 C11 119.57(8)
C13 Zr1 C11 52.95(8)
C5 Zr1 C11 138.83(8)
C2 Zr1 C11 108.92(9)
C4 Zr1 C11 162.43(8)
C14 Zr1 C11 52.57(9)
C3 Zr1 C11 133.59(9)
C1 Zr1 C11 111.45(8)
C12 Zr1 C11 31.55(8)
C15 Zr1 C11 31.53(8)
O1 Zr1 P1 70.77(5)
C13 Zr1 P1 137.95(6)
C5 Zr1 P1 129.25(6)
C2 Zr1 P1 105.53(6)
C4 Zr1 P1 96.85(6)
C14 Zr1 P1 111.56(7)
C3 Zr1 P1 84.17(6)
C1 Zr1 P1 136.13(6)
C12 Zr1 P1 119.57(6)
C15 Zr1 P1 84.98(6)
C11 Zr1 P1 89.63(6)
C22 P1 C30 109.08(12)
C22 P1 C27 98.30(13)
C30 P1 C27 104.07(15)
C22 P1 Zr1 89.86(8)
C30 P1 Zr1 116.89(9)
C27 P1 Zr1 132.84(14)
C21 O1 Zr1 123.26(16)
C2 C1 C5 107.5(2)
C2 C1 C7 123.6(3)
C5 C1 C7 126.3(3)
C2 C1 Zr1 72.89(15)
C5 C1 Zr1 71.92(15)
C7 C1 Zr1 135.04(19)
C1 C2 C3 108.2(2)
C1 C2 C8 126.5(3)
C3 C2 C8 124.3(3)
C1 C2 Zr1 74.96(15)
C3 C2 Zr1 74.49(15)
C8 C2 Zr1 125.79(19)
C2 C3 C4 108.2(2)
C2 C3 C9 123.1(3)
C4 C3 C9 126.9(3)
C2 C3 Zr1 73.28(16)
C4 C3 Zr1 73.54(15)
C9 C3 Zr1 130.96(19)
C5 C4 C3 107.7(2)
C5 C4 C10 124.2(3)
C3 C4 C10 127.7(3)
C5 C4 Zr1 72.71(15)
C3 C4 Zr1 74.22(15)
C10 C4 Zr1 124.50(18)
C4 C5 C1 108.3(2)
C4 C5 C6 124.5(2)
C1 C5 C6 126.8(3)
C4 C5 Zr1 74.86(15)
C1 C5 Zr1 75.60(15)
C6 C5 Zr1 121.97(18)
C5 C6 H6A 109.5
C5 C6 H6B 109.5
H6A C6 H6B 109.5
C5 C6 H6C 109.5
H6A C6 H6C 109.5
H6B C6 H6C 109.5
C1 C7 H7A 109.5
C1 C7 H7B 109.5
H7A C7 H7B 109.5
C1 C7 H7C 109.5
H7A C7 H7C 109.5
H7B C7 H7C 109.5
C2 C8 H8A 109.5
C2 C8 H8B 109.5
H8A C8 H8B 109.5
C2 C8 H8C 109.5
H8A C8 H8C 109.5
H8B C8 H8C 109.5
C3 C9 H9A 109.5
C3 C9 H9B 109.5
H9A C9 H9B 109.5
C3 C9 H9C 109.5
H9A C9 H9C 109.5
H9B C9 H9C 109.5
C4 C10 H10A 109.5
C4 C10 H10B 109.5
H10A C10 H10B 109.5
C4 C10 H10C 109.5
H10A C10 H10C 109.5
H10B C10 H10C 109.5
C12 C11 C15 108.9(2)
C12 C11 C16 123.1(2)
C15 C11 C16 125.5(2)
C12 C11 Zr1 71.96(14)
C15 C11 Zr1 74.22(14)
C16 C11 Zr1 134.15(18)
C11 C12 C13 107.1(2)
C11 C12 C17 122.6(2)
C13 C12 C17 128.6(2)
C11 C12 Zr1 76.49(15)
C13 C12 Zr1 70.63(14)
C17 C12 Zr1 129.89(19)
C14 C13 C12 108.5(2)
C14 C13 C18 122.4(3)
C12 C13 C18 127.3(3)
C14 C13 Zr1 75.79(15)
C12 C13 Zr1 76.67(15)
C18 C13 Zr1 126.24(19)
C15 C14 C13 108.1(2)
C15 C14 C19 127.1(3)
C13 C14 C19 124.5(2)
C15 C14 Zr1 77.26(15)
C13 C14 Zr1 71.52(15)
C19 C14 Zr1 121.31(18)
C14 C15 C11 107.3(2)
C14 C15 C20 125.4(3)
C11 C15 C20 125.2(2)
C14 C15 Zr1 70.96(15)
C11 C15 Zr1 74.24(15)
C20 C15 Zr1 133.32(18)
C11 C16 H16A 109.5
C11 C16 H16B 109.5
H16A C16 H16B 109.5
C11 C16 H16C 109.5
H16A C16 H16C 109.5
H16B C16 H16C 109.5
C12 C17 H17A 109.5
C12 C17 H17B 109.5
H17A C17 H17B 109.5
C12 C17 H17C 109.5
H17A C17 H17C 109.5
H17B C17 H17C 109.5
C13 C18 H18A 109.5
C13 C18 H18B 109.5
H18A C18 H18B 109.5
C13 C18 H18C 109.5
H18A C18 H18C 109.5
H18B C18 H18C 109.5
C14 C19 H19A 109.5
C14 C19 H19B 109.5
H19A C19 H19B 109.5
C14 C19 H19C 109.5
H19A C19 H19C 109.5
H19B C19 H19C 109.5
C15 C20 H20A 109.5
C15 C20 H20B 109.5
H20A C20 H20B 109.5
C15 C20 H20C 109.5
H20A C20 H20C 109.5
H20B C20 H20C 109.5
O1 C21 C26 120.9(2)
O1 C21 C22 119.2(2)
C26 C21 C22 119.8(2)
C23 C22 C21 119.5(2)
C23 C22 P1 125.7(2)
C21 C22 P1 114.65(19)
C24 C23 C22 120.1(3)
C24 C23 H23 120.0
C22 C23 H23 120.0
C25 C24 C23 120.1(3)
C25 C24 H24 119.9
C23 C24 H24 119.9
C24 C25 C26 121.0(3)
C24 C25 H25 119.5
C26 C25 H25 119.5
C25 C26 C21 119.4(3)
C25 C26 H26 120.3
C21 C26 H26 120.3
C29 C27 C28 113.5(3)
C29 C27 P1 114.3(2)
C28 C27 P1 118.7(2)
C29 C27 H27 102.4
C28 C27 H27 102.4
P1 C27 H27 102.4
C27 C28 H28A 109.5
C27 C28 H28B 109.5
H28A C28 H28B 109.5
C27 C28 H28C 109.5
H28A C28 H28C 109.5
H28B C28 H28C 109.5
C27 C29 H29A 109.5
C27 C29 H29B 109.5
H29A C29 H29B 109.5
C27 C29 H29C 109.5
H29A C29 H29C 109.5
H29B C29 H29C 109.5
C32 C30 C31 109.9(2)
C32 C30 P1 107.78(18)
C31 C30 P1 118.4(2)
C32 C30 H30 106.7
C31 C30 H30 106.7
P1 C30 H30 106.7
C30 C31 H31A 109.5
C30 C31 H31B 109.5
H31A C31 H31B 109.5
C30 C31 H31C 109.5
H31A C31 H31C 109.5
H31B C31 H31C 109.5
C30 C32 H32A 109.5
C30 C32 H32B 109.5
H32A C32 H32B 109.5
C30 C32 H32C 109.5
H32A C32 H32C 109.5
H32B C32 H32C 109.5
C38 C33 C34 113.5(2)
C38 C33 B1 118.6(2)
C34 C33 B1 127.6(2)
F1 C34 C33 122.0(2)
F1 C34 C35 114.5(2)
C33 C34 C35 123.5(3)
F2 C35 C36 120.5(2)
F2 C35 C34 119.8(3)
C36 C35 C34 119.6(3)
F3 C36 C35 120.7(3)
F3 C36 C37 119.5(3)
C35 C36 C37 119.8(3)
F4 C37 C36 120.7(3)
F4 C37 C38 121.1(3)
C36 C37 C38 118.2(3)
F5 C38 C33 119.4(2)
F5 C38 C37 115.4(3)
C33 C38 C37 125.2(3)
C40 C39 C44 113.1(2)
C40 C39 B1 126.8(2)
C44 C39 B1 120.1(2)
F6 C40 C41 114.4(2)
F6 C40 C39 121.1(2)
C41 C40 C39 124.5(3)
F7 C41 C42 120.1(3)
F7 C41 C40 120.6(3)
C42 C41 C40 119.3(3)
F8 C42 C41 120.1(3)
F8 C42 C43 120.5(3)
C41 C42 C43 119.4(3)
F9 C43 C42 119.9(3)
F9 C43 C44 120.7(3)
C42 C43 C44 119.3(3)
F10 C44 C43 116.7(2)
F10 C44 C39 119.1(2)
C43 C44 C39 124.2(3)
C46 C45 C50 112.9(2)
C46 C45 B1 119.6(2)
C50 C45 B1 127.2(2)
F11 C46 C47 116.0(2)
F11 C46 C45 118.9(2)
C47 C46 C45 125.1(2)
F12 C47 C48 120.1(2)
F12 C47 C46 120.7(2)
C48 C47 C46 119.2(2)
F13 C48 C49 121.0(2)
F13 C48 C47 120.4(2)
C49 C48 C47 118.7(2)
F14 C49 C48 119.6(2)
F14 C49 C50 120.4(2)
C48 C49 C50 120.0(2)
F15 C50 C49 115.1(2)
F15 C50 C45 120.9(2)
C49 C50 C45 124.0(2)
C52 C51 C56 113.6(2)
C52 C51 B1 127.5(2)
C56 C51 B1 118.6(2)
F16 C52 C53 114.9(2)
F16 C52 C51 121.6(2)
C53 C52 C51 123.6(2)
F17 C53 C54 119.2(2)
F17 C53 C52 120.4(2)
C54 C53 C52 120.4(2)
F18 C54 C53 121.1(2)
F18 C54 C55 120.5(2)
C53 C54 C55 118.3(2)
F19 C55 C56 121.0(2)
F19 C55 C54 119.7(2)
C56 C55 C54 119.3(2)
F20 C56 C55 116.0(2)
F20 C56 C51 119.3(2)
C55 C56 C51 124.7(2)
C33 B1 C45 113.0(2)
C33 B1 C39 113.8(2)
C45 B1 C39 101.9(2)
C33 B1 C51 102.0(2)
C45 B1 C51 113.7(2)
C39 B1 C51 112.8(2)

loop_
_geom_bond_atom_site_label_1
_geom_bond_atom_site_label_2
_geom_bond_distance
Zr1 O1 2.0248(18)
Zr1 C13 2.498(3)
Zr1 C5 2.521(3)
Zr1 C2 2.542(3)
Zr1 C4 2.549(3)
Zr1 C14 2.553(3)
Zr1 C3 2.557(3)
Zr1 C1 2.569(3)
Zr1 C12 2.576(3)
Zr1 C15 2.634(3)
Zr1 C11 2.635(3)
Zr1 P1 2.8214(7)
P1 C22 1.819(3)
P1 C30 1.847(3)
P1 C27 1.882(3)
O1 C21 1.368(3)
C1 C2 1.416(4)
C1 C5 1.424(4)
C1 C7 1.499(4)
C2 C3 1.416(4)
C2 C8 1.517(4)
C3 C4 1.418(4)
C3 C9 1.500(4)
C4 C5 1.416(4)
C4 C10 1.501(4)
C5 C6 1.506(4)
C6 H6A 0.9800
C6 H6B 0.9800
C6 H6C 0.9800
C7 H7A 0.9800
C7 H7B 0.9800
C7 H7C 0.9800
C8 H8A 0.9800
C8 H8B 0.9800
C8 H8C 0.9800
C9 H9A 0.9800
C9 H9B 0.9800
C9 H9C 0.9800
C10 H10A 0.9800
C10 H10B 0.9800
C10 H10C 0.9800
C11 C12 1.418(4)
C11 C15 1.432(4)
C11 C16 1.508(4)
C12 C13 1.430(4)
C12 C17 1.501(4)
C13 C14 1.423(4)
C13 C18 1.506(4)
C14 C15 1.422(4)
C14 C19 1.504(4)
C15 C20 1.495(4)
C16 H16A 0.9800
C16 H16B 0.9800
C16 H16C 0.9800
C17 H17A 0.9800
C17 H17B 0.9800
C17 H17C 0.9800
C18 H18A 0.9800
C18 H18B 0.9800
C18 H18C 0.9800
C19 H19A 0.9800
C19 H19B 0.9800
C19 H19C 0.9800
C20 H20A 0.9800
C20 H20B 0.9800
C20 H20C 0.9800
C21 C26 1.397(4)
C21 C22 1.414(4)
C22 C23 1.393(4)
C23 C24 1.392(4)
C23 H23 0.9500
C24 C25 1.383(4)
C24 H24 0.9500
C25 C26 1.390(4)
C25 H25 0.9500
C26 H26 0.9500
C27 C29 1.480(5)
C27 C28 1.504(4)
C27 H27 1.0000
C28 H28A 0.9800
C28 H28B 0.9800
C28 H28C 0.9800
C29 H29A 0.9800
C29 H29B 0.9800
C29 H29C 0.9800
C30 C32 1.533(4)
C30 C31 1.541(4)
C30 H30 1.0000
C31 H31A 0.9800
C31 H31B 0.9800
C31 H31C 0.9800
C32 H32A 0.9800
C32 H32B 0.9800
C32 H32C 0.9800
F1 C34 1.350(3)
F2 C35 1.342(3)
F3 C36 1.349(3)
F4 C37 1.337(3)
F5 C38 1.355(3)
F6 C40 1.357(3)
F7 C41 1.351(3)
F8 C42 1.351(3)
F9 C43 1.347(3)
F10 C44 1.349(3)
F11 C46 1.356(3)
F12 C47 1.351(3)
F13 C48 1.345(3)
F14 C49 1.346(3)
F15 C50 1.351(3)
F16 C52 1.351(3)
F17 C53 1.345(3)
F18 C54 1.337(3)
F19 C55 1.345(3)
F20 C56 1.357(3)
C33 C38 1.381(4)
C33 C34 1.395(4)
C33 B1 1.652(4)
C34 C35 1.401(4)
C35 C36 1.362(4)
C36 C37 1.386(4)
C37 C38 1.392(4)
C39 C40 1.391(4)
C39 C44 1.392(4)
C39 B1 1.657(4)
C40 C41 1.383(4)
C41 C42 1.365(4)
C42 C43 1.377(5)
C43 C44 1.381(4)
C45 C46 1.390(4)
C45 C50 1.397(4)
C45 B1 1.659(4)
C46 C47 1.383(4)
C47 C48 1.381(4)
C48 C49 1.377(4)
C49 C50 1.383(4)
C51 C52 1.388(4)
C51 C56 1.394(3)
C51 B1 1.661(4)
C52 C53 1.384(4)
C53 C54 1.380(4)
C54 C55 1.383(4)
C55 C56 1.380(3)

loop_
_geom_torsion_atom_site_label_1
_geom_torsion_atom_site_label_2
_geom_torsion_atom_site_label_3
_geom_torsion_atom_site_label_4
_geom_torsion
O1 Zr1 P1 C22 -33.09(10)
C13 Zr1 P1 C22 63.65(13)
C5 Zr1 P1 C22 -106.26(12)
C2 Zr1 P1 C22 -161.87(10)
C4 Zr1 P1 C22 -107.80(10)
C14 Zr1 P1 C22 39.57(11)
C3 Zr1 P1 C22 -137.51(11)
C1 Zr1 P1 C22 -150.04(12)
C12 Zr1 P1 C22 99.00(11)
C15 Zr1 P1 C22 57.34(10)
C11 Zr1 P1 C22 88.57(10)
O1 Zr1 P1 C30 -144.51(11)
C13 Zr1 P1 C30 -47.77(14)
C5 Zr1 P1 C30 142.32(12)
C2 Zr1 P1 C30 86.71(11)
C4 Zr1 P1 C30 140.77(11)
C14 Zr1 P1 C30 -71.86(12)
C3 Zr1 P1 C30 111.07(11)
C1 Zr1 P1 C30 98.54(13)
C12 Zr1 P1 C30 -12.42(12)
C15 Zr1 P1 C30 -54.09(11)
C11 Zr1 P1 C30 -22.85(11)
O1 Zr1 P1 C27 68.13(15)
C13 Zr1 P1 C27 164.87(17)
C5 Zr1 P1 C27 -5.04(16)
C2 Zr1 P1 C27 -60.65(16)
C4 Zr1 P1 C27 -6.58(15)
C14 Zr1 P1 C27 140.78(16)
C3 Zr1 P1 C27 -36.29(15)
C1 Zr1 P1 C27 -48.82(17)
C12 Zr1 P1 C27 -159.78(16)
C15 Zr1 P1 C27 158.55(15)
C11 Zr1 P1 C27 -170.21(15)
C13 Zr1 O1 C21 -91.09(19)
C5 Zr1 O1 C21 176.51(18)
C2 Zr1 O1 C21 138.47(18)
C4 Zr1 O1 C21 146.08(19)
C14 Zr1 O1 C21 -71.93(18)
C3 Zr1 O1 C21 123.91(18)
C1 Zr1 O1 C21 177.40(17)
C12 Zr1 O1 C21 -68.7(2)
C15 Zr1 O1 C21 -40.77(18)
C11 Zr1 O1 C21 -33.8(2)
P1 Zr1 O1 C21 44.35(17)
O1 Zr1 C1 C2 -117.23(16)
C13 Zr1 C1 C2 136.14(17)
C5 Zr1 C1 C2 -115.6(2)
C4 Zr1 C1 C2 -77.96(17)
C14 Zr1 C1 C2 148.59(16)
C3 Zr1 C1 C2 -37.44(15)
C12 Zr1 C1 C2 103.10(16)
C15 Zr1 C1 C2 119.77(17)
C11 Zr1 C1 C2 91.70(16)
P1 Zr1 C1 C2 -21.79(19)
O1 Zr1 C1 C5 -1.66(19)
C13 Zr1 C1 C5 -108.28(17)
C2 Zr1 C1 C5 115.6(2)
C4 Zr1 C1 C5 37.61(15)
C14 Zr1 C1 C5 -95.83(16)
C3 Zr1 C1 C5 78.14(17)
C12 Zr1 C1 C5 -141.33(17)
C15 Zr1 C1 C5 -124.66(16)
C11 Zr1 C1 C5 -152.72(15)
P1 Zr1 C1 C5 93.79(16)
O1 Zr1 C1 C7 122.0(3)
C13 Zr1 C1 C7 15.4(3)
C5 Zr1 C1 C7 123.6(4)
C2 Zr1 C1 C7 -120.8(4)
C4 Zr1 C1 C7 161.3(3)
C14 Zr1 C1 C7 27.8(3)
C3 Zr1 C1 C7 -158.2(3)
C12 Zr1 C1 C7 -17.7(3)
C15 Zr1 C1 C7 -1.0(3)
C11 Zr1 C1 C7 -29.1(3)
P1 Zr1 C1 C7 -142.6(3)
C5 C1 C2 C3 3.6(3)
C7 C1 C2 C3 -159.1(3)
Zr1 C1 C2 C3 67.68(19)
C5 C1 C2 C8 172.3(3)
C7 C1 C2 C8 9.5(4)
Zr1 C1 C2 C8 -123.7(3)
C5 C1 C2 Zr1 -64.04(18)
C7 C1 C2 Zr1 133.2(3)
O1 Zr1 C2 C1 86.70(18)
C13 Zr1 C2 C1 -45.09(17)
C5 Zr1 C2 C1 36.90(15)
C4 Zr1 C2 C1 77.44(16)
C14 Zr1 C2 C1 -45.6(2)
C3 Zr1 C2 C1 114.2(2)
C12 Zr1 C2 C1 -74.66(16)
C15 Zr1 C2 C1 -94.49(18)
C11 Zr1 C2 C1 -100.43(16)
P1 Zr1 C2 C1 164.51(14)
O1 Zr1 C2 C3 -27.51(19)
C13 Zr1 C2 C3 -159.29(15)
C5 Zr1 C2 C3 -77.31(16)
C4 Zr1 C2 C3 -36.77(15)
C14 Zr1 C2 C3 -159.81(15)
C1 Zr1 C2 C3 -114.2(2)
C12 Zr1 C2 C3 171.13(16)
C15 Zr1 C2 C3 151.31(15)
C11 Zr1 C2 C3 145.36(15)
P1 Zr1 C2 C3 50.31(15)
O1 Zr1 C2 C8 -148.8(2)
C13 Zr1 C2 C8 79.4(3)
C5 Zr1 C2 C8 161.4(3)
C4 Zr1 C2 C8 -158.1(3)
C14 Zr1 C2 C8 78.9(3)
C3 Zr1 C2 C8 -121.3(3)
C1 Zr1 C2 C8 124.5(3)
C12 Zr1 C2 C8 49.8(2)
C15 Zr1 C2 C8 30.0(3)
C11 Zr1 C2 C8 24.0(3)
P1 Zr1 C2 C8 -71.0(2)
C1 C2 C3 C4 -2.2(3)
C8 C2 C3 C4 -171.2(2)
Zr1 C2 C3 C4 65.76(18)
C1 C2 C3 C9 163.6(3)
C8 C2 C3 C9 -5.4(4)
Zr1 C2 C3 C9 -128.4(3)
C1 C2 C3 Zr1 -68.00(19)
C8 C2 C3 Zr1 123.0(3)
O1 Zr1 C3 C2 159.21(15)
C13 Zr1 C3 C2 28.5(2)
C5 Zr1 C3 C2 78.15(16)
C4 Zr1 C3 C2 115.4(2)
C14 Zr1 C3 C2 58.1(4)
C1 Zr1 C3 C2 37.35(15)
C12 Zr1 C3 C2 -10.45(18)
C15 Zr1 C3 C2 -77.8(3)
C11 Zr1 C3 C2 -47.92(19)
P1 Zr1 C3 C2 -131.82(15)
O1 Zr1 C3 C4 43.78(16)
C13 Zr1 C3 C4 -86.94(19)
C5 Zr1 C3 C4 -37.28(15)
C2 Zr1 C3 C4 -115.4(2)
C14 Zr1 C3 C4 -57.3(4)
C1 Zr1 C3 C4 -78.08(16)
C12 Zr1 C3 C4 -125.88(15)
C15 Zr1 C3 C4 166.8(2)
C11 Zr1 C3 C4 -163.35(14)
P1 Zr1 C3 C4 112.75(15)
O1 Zr1 C3 C9 -81.2(3)
C13 Zr1 C3 C9 148.1(3)
C5 Zr1 C3 C9 -162.3(3)
C2 Zr1 C3 C9 119.6(3)
C4 Zr1 C3 C9 -125.0(3)
C14 Zr1 C3 C9 177.7(3)
C1 Zr1 C3 C9 156.9(3)
C12 Zr1 C3 C9 109.1(3)
C15 Zr1 C3 C9 41.8(5)
C11 Zr1 C3 C9 71.7(3)
P1 Zr1 C3 C9 -12.2(3)
C2 C3 C4 C5 -0.1(3)
C9 C3 C4 C5 -165.2(3)
Zr1 C3 C4 C5 65.54(18)
C2 C3 C4 C10 172.7(3)
C9 C3 C4 C10 7.6(4)
Zr1 C3 C4 C10 -121.7(3)
C2 C3 C4 Zr1 -65.60(19)
C9 C3 C4 Zr1 129.3(3)
O1 Zr1 C4 C5 109.15(16)
C13 Zr1 C4 C5 4.72(19)
C2 Zr1 C4 C5 -77.96(16)
C14 Zr1 C4 C5 45.3(2)
C3 Zr1 C4 C5 -114.7(2)
C1 Zr1 C4 C5 -37.68(15)
C12 Zr1 C4 C5 -36.2(2)
C15 Zr1 C4 C5 81.5(4)
C11 Zr1 C4 C5 -71.3(3)
P1 Zr1 C4 C5 177.76(14)
O1 Zr1 C4 C3 -136.13(16)
C13 Zr1 C4 C3 119.43(16)
C5 Zr1 C4 C3 114.7(2)
C2 Zr1 C4 C3 36.75(15)
C14 Zr1 C4 C3 160.06(15)
C1 Zr1 C4 C3 77.04(16)
C12 Zr1 C4 C3 78.53(19)
C15 Zr1 C4 C3 -163.8(3)
C11 Zr1 C4 C3 43.4(3)
P1 Zr1 C4 C3 -67.52(15)
O1 Zr1 C4 C10 -10.9(2)
C13 Zr1 C4 C10 -115.4(2)
C5 Zr1 C4 C10 -120.1(3)
C2 Zr1 C4 C10 162.0(3)
C14 Zr1 C4 C10 -74.7(3)
C3 Zr1 C4 C10 125.2(3)
C1 Zr1 C4 C10 -157.8(3)
C12 Zr1 C4 C10 -156.3(2)
C15 Zr1 C4 C10 -38.6(5)
C11 Zr1 C4 C10 168.6(2)
P1 Zr1 C4 C10 57.7(2)
C3 C4 C5 C1 2.3(3)
C10 C4 C5 C1 -170.8(2)
Zr1 C4 C5 C1 68.86(18)
C3 C4 C5 C6 174.8(2)
C10 C4 C5 C6 1.7(4)
Zr1 C4 C5 C6 -118.7(3)
C3 C4 C5 Zr1 -66.55(18)
C10 C4 C5 Zr1 120.4(3)
C2 C1 C5 C4 -3.7(3)
C7 C1 C5 C4 158.5(3)
Zr1 C1 C5 C4 -68.37(18)
C2 C1 C5 C6 -175.9(2)
C7 C1 C5 C6 -13.7(4)
Zr1 C1 C5 C6 119.4(3)
C2 C1 C5 Zr1 64.68(18)
C7 C1 C5 Zr1 -133.1(3)
O1 Zr1 C5 C4 -67.52(16)
C13 Zr1 C5 C4 -176.12(16)
C2 Zr1 C5 C4 77.37(17)
C14 Zr1 C5 C4 -148.76(15)
C3 Zr1 C5 C4 37.06(15)
C1 Zr1 C5 C4 113.9(2)
C12 Zr1 C5 C4 154.27(15)
C15 Zr1 C5 C4 -155.20(15)
C11 Zr1 C5 C4 154.26(15)
P1 Zr1 C5 C4 -2.87(18)
O1 Zr1 C5 C1 178.60(16)
C13 Zr1 C5 C1 70.00(17)
C2 Zr1 C5 C1 -36.51(15)
C4 Zr1 C5 C1 -113.9(2)
C14 Zr1 C5 C1 97.37(16)
C3 Zr1 C5 C1 -76.82(17)
C12 Zr1 C5 C1 40.39(17)
C15 Zr1 C5 C1 90.92(19)
C11 Zr1 C5 C1 40.4(2)
P1 Zr1 C5 C1 -116.74(15)
O1 Zr1 C5 C6 54.0(2)
C13 Zr1 C5 C6 -54.6(2)
C2 Zr1 C5 C6 -161.2(3)
C4 Zr1 C5 C6 121.5(3)
C14 Zr1 C5 C6 -27.3(2)
C3 Zr1 C5 C6 158.5(3)
C1 Zr1 C5 C6 -124.6(3)
C12 Zr1 C5 C6 -84.3(2)
C15 Zr1 C5 C6 -33.7(3)
C11 Zr1 C5 C6 -84.3(3)
P1 Zr1 C5 C6 118.6(2)
O1 Zr1 C11 C12 -129.99(16)
C13 Zr1 C11 C12 -38.22(16)
C5 Zr1 C11 C12 0.0(2)
C2 Zr1 C11 C12 56.18(17)
C4 Zr1 C11 C12 50.5(3)
C14 Zr1 C11 C12 -79.63(17)
C3 Zr1 C11 C12 80.92(18)
C1 Zr1 C11 C12 21.96(18)
C15 Zr1 C11 C12 -116.5(2)
P1 Zr1 C11 C12 162.49(16)
O1 Zr1 C11 C15 -13.46(17)
C13 Zr1 C11 C15 78.31(17)
C5 Zr1 C11 C15 116.53(17)
C2 Zr1 C11 C15 172.71(15)
C4 Zr1 C11 C15 167.0(2)
C14 Zr1 C11 C15 36.90(15)
C3 Zr1 C11 C15 -162.56(14)
C1 Zr1 C11 C15 138.49(15)
C12 Zr1 C11 C15 116.5(2)
P1 Zr1 C11 C15 -80.98(14)
O1 Zr1 C11 C16 111.1(3)
C13 Zr1 C11 C16 -157.1(3)
C5 Zr1 C11 C16 -118.9(2)
C2 Zr1 C11 C16 -62.7(3)
C4 Zr1 C11 C16 -68.4(4)
C14 Zr1 C11 C16 161.4(3)
C3 Zr1 C11 C16 -38.0(3)
C1 Zr1 C11 C16 -97.0(3)
C12 Zr1 C11 C16 -118.9(3)
C15 Zr1 C11 C16 124.5(3)
P1 Zr1 C11 C16 43.6(2)
C15 C11 C12 C13 -1.1(3)
C16 C11 C12 C13 -164.1(2)
Zr1 C11 C12 C13 64.47(18)
C15 C11 C12 C17 165.5(3)
C16 C11 C12 C17 2.5(4)
Zr1 C11 C12 C17 -129.0(3)
C15 C11 C12 Zr1 -65.54(18)
C16 C11 C12 Zr1 131.5(2)
O1 Zr1 C12 C11 71.88(19)
C13 Zr1 C12 C11 113.9(2)
C5 Zr1 C12 C11 180.00(15)
C2 Zr1 C12 C11 -128.20(16)
C4 Zr1 C12 C11 -160.63(15)
C14 Zr1 C12 C11 75.90(17)
C3 Zr1 C12 C11 -122.65(16)
C1 Zr1 C12 C11 -159.42(17)
C15 Zr1 C12 C11 35.96(15)
P1 Zr1 C12 C11 -20.24(18)
O1 Zr1 C12 C13 -42.0(2)
C5 Zr1 C12 C13 66.08(17)
C2 Zr1 C12 C13 117.88(16)
C4 Zr1 C12 C13 85.44(19)
C14 Zr1 C12 C13 -38.02(16)
C3 Zr1 C12 C13 123.43(16)
C1 Zr1 C12 C13 86.66(16)
C15 Zr1 C12 C13 -77.97(17)
C11 Zr1 C12 C13 -113.9(2)
P1 Zr1 C12 C13 -134.16(14)
O1 Zr1 C12 C17 -166.7(2)
C13 Zr1 C12 C17 -124.7(3)
C5 Zr1 C12 C17 -58.6(2)
C2 Zr1 C12 C17 -6.8(2)
C4 Zr1 C12 C17 -39.2(3)
C14 Zr1 C12 C17 -162.7(3)
C3 Zr1 C12 C17 -1.2(3)
C1 Zr1 C12 C17 -38.0(2)
C15 Zr1 C12 C17 157.4(3)
C11 Zr1 C12 C17 121.4(3)
P1 Zr1 C12 C17 101.2(2)
C11 C12 C13 C14 1.4(3)
C17 C12 C13 C14 -164.1(3)
Zr1 C12 C13 C14 69.81(18)
C11 C12 C13 C18 165.9(3)
C17 C12 C13 C18 0.4(5)
Zr1 C12 C13 C18 -125.7(3)
C11 C12 C13 Zr1 -68.44(18)
C17 C12 C13 Zr1 126.1(3)
O1 Zr1 C13 C14 36.98(17)
C5 Zr1 C13 C14 127.56(16)
C2 Zr1 C13 C14 -179.35(16)
C4 Zr1 C13 C14 125.03(16)
C3 Zr1 C13 C14 165.41(15)
C1 Zr1 C13 C14 158.25(17)
C12 Zr1 C13 C14 -113.3(2)
C15 Zr1 C13 C14 -36.77(15)
C11 Zr1 C13 C14 -76.50(17)
P1 Zr1 C13 C14 -44.6(2)
O1 Zr1 C13 C12 150.30(15)
C5 Zr1 C13 C12 -119.12(16)
C2 Zr1 C13 C12 -66.03(17)
C4 Zr1 C13 C12 -121.65(16)
C14 Zr1 C13 C12 113.3(2)
C3 Zr1 C13 C12 -81.27(19)
C1 Zr1 C13 C12 -88.43(16)
C15 Zr1 C13 C12 76.55(17)
C11 Zr1 C13 C12 36.82(15)
P1 Zr1 C13 C12 68.69(19)
O1 Zr1 C13 C18 -83.0(3)
C5 Zr1 C13 C18 7.6(3)
C2 Zr1 C13 C18 60.7(3)
C4 Zr1 C13 C18 5.1(3)
C14 Zr1 C13 C18 -119.9(3)
C3 Zr1 C13 C18 45.5(3)
C1 Zr1 C13 C18 38.3(3)
C12 Zr1 C13 C18 126.7(3)
C15 Zr1 C13 C18 -156.7(3)
C11 Zr1 C13 C18 163.6(3)
P1 Zr1 C13 C18 -164.6(2)
C12 C13 C14 C15 -1.2(3)
C18 C13 C14 C15 -166.6(3)
Zr1 C13 C14 C15 69.26(19)
C12 C13 C14 C19 173.8(3)
C18 C13 C14 C19 8.4(4)
Zr1 C13 C14 C19 -115.8(3)
C12 C13 C14 Zr1 -70.41(18)
C18 C13 C14 Zr1 124.2(3)
O1 Zr1 C14 C15 100.82(16)
C13 Zr1 C14 C15 -114.3(2)
C5 Zr1 C14 C15 -172.57(15)
C2 Zr1 C14 C15 -113.41(18)
C4 Zr1 C14 C15 163.26(15)
C3 Zr1 C14 C15 -155.4(3)
C1 Zr1 C14 C15 -137.58(16)
C12 Zr1 C14 C15 -76.33(17)
C11 Zr1 C14 C15 -36.61(15)
P1 Zr1 C14 C15 35.26(17)
O1 Zr1 C14 C13 -144.84(16)
C5 Zr1 C14 C13 -58.23(17)
C2 Zr1 C14 C13 0.9(2)
C4 Zr1 C14 C13 -82.40(19)
C3 Zr1 C14 C13 -41.0(4)
C1 Zr1 C14 C13 -23.24(18)
C12 Zr1 C14 C13 38.01(15)
C15 Zr1 C14 C13 114.3(2)
C11 Zr1 C14 C13 77.74(17)
P1 Zr1 C14 C13 149.61(14)
O1 Zr1 C14 C19 -25.1(2)
C13 Zr1 C14 C19 119.7(3)
C5 Zr1 C14 C19 61.5(2)
C2 Zr1 C14 C19 120.6(2)
C4 Zr1 C14 C19 37.3(3)
C3 Zr1 C14 C19 78.7(4)
C1 Zr1 C14 C19 96.5(2)
C12 Zr1 C14 C19 157.7(3)
C15 Zr1 C14 C19 -126.0(3)
C11 Zr1 C14 C19 -162.6(3)
P1 Zr1 C14 C19 -90.7(2)
C13 C14 C15 C11 0.5(3)
C19 C14 C15 C11 -174.3(3)
Zr1 C14 C15 C11 65.90(18)
C13 C14 C15 C20 164.4(2)
C19 C14 C15 C20 -10.4(4)
Zr1 C14 C15 C20 -130.2(3)
C13 C14 C15 Zr1 -65.41(18)
C19 C14 C15 Zr1 119.8(3)
C12 C11 C15 C14 0.4(3)
C16 C11 C15 C14 162.8(2)
Zr1 C11 C15 C14 -63.71(18)
C12 C11 C15 C20 -163.6(2)
C16 C11 C15 C20 -1.1(4)
Zr1 C11 C15 C20 132.3(3)
C12 C11 C15 Zr1 64.08(18)
C16 C11 C15 Zr1 -133.4(3)
O1 Zr1 C15 C14 -76.58(17)
C13 Zr1 C15 C14 37.89(16)
C5 Zr1 C15 C14 11.5(2)
C2 Zr1 C15 C14 104.32(18)
C4 Zr1 C15 C14 -49.6(4)
C3 Zr1 C15 C14 158.7(2)
C1 Zr1 C15 C14 58.2(2)
C12 Zr1 C15 C14 79.13(18)
C11 Zr1 C15 C14 115.1(2)
P1 Zr1 C15 C14 -147.38(16)
O1 Zr1 C15 C11 168.32(15)
C13 Zr1 C15 C11 -77.22(17)
C5 Zr1 C15 C11 -103.65(18)
C2 Zr1 C15 C11 -10.8(2)
C4 Zr1 C15 C11 -164.7(3)
C14 Zr1 C15 C11 -115.1(2)
C3 Zr1 C15 C11 43.5(3)
C1 Zr1 C15 C11 -56.86(19)
C12 Zr1 C15 C11 -35.98(14)
P1 Zr1 C15 C11 97.51(14)
O1 Zr1 C15 C20 44.5(3)
C13 Zr1 C15 C20 159.0(3)
C5 Zr1 C15 C20 132.5(2)
C2 Zr1 C15 C20 -134.6(2)
C4 Zr1 C15 C20 71.5(4)
C14 Zr1 C15 C20 121.1(3)
C3 Zr1 C15 C20 -80.3(4)
C1 Zr1 C15 C20 179.3(2)
C12 Zr1 C15 C20 -159.8(3)
C11 Zr1 C15 C20 -123.8(3)
P1 Zr1 C15 C20 -26.3(2)
Zr1 O1 C21 C26 140.9(2)
Zr1 O1 C21 C22 -40.3(3)
O1 C21 C22 C23 178.5(2)
C26 C21 C22 C23 -2.7(4)
O1 C21 C22 P1 -5.3(3)
C26 C21 C22 P1 173.5(2)
C30 P1 C22 C23 -36.9(3)
C27 P1 C22 C23 71.1(3)
Zr1 P1 C22 C23 -155.5(2)
C30 P1 C22 C21 147.1(2)
C27 P1 C22 C21 -104.9(2)
Zr1 P1 C22 C21 28.52(19)
C21 C22 C23 C24 0.5(4)
P1 C22 C23 C24 -175.3(2)
C22 C23 C24 C25 1.7(4)
C23 C24 C25 C26 -1.7(4)
C24 C25 C26 C21 -0.6(4)
O1 C21 C26 C25 -178.5(2)
C22 C21 C26 C25 2.8(4)
C22 P1 C27 C29 53.4(3)
C30 P1 C27 C29 165.6(3)
Zr1 P1 C27 C29 -44.2(3)
C22 P1 C27 C28 -168.4(3)
C30 P1 C27 C28 -56.2(3)
Zr1 P1 C27 C28 94.0(3)
C22 P1 C30 C32 -158.66(18)
C27 P1 C30 C32 97.2(2)
Zr1 P1 C30 C32 -58.7(2)
C22 P1 C30 C31 75.8(2)
C27 P1 C30 C31 -28.3(2)
Zr1 P1 C30 C31 175.77(17)
C38 C33 C34 F1 176.2(2)
B1 C33 C34 F1 2.2(4)
C38 C33 C34 C35 -3.7(4)
B1 C33 C34 C35 -177.6(3)
F1 C34 C35 F2 1.3(4)
C33 C34 C35 F2 -178.8(2)
F1 C34 C35 C36 -178.1(2)
C33 C34 C35 C36 1.7(4)
F2 C35 C36 F3 0.9(4)
C34 C35 C36 F3 -179.7(2)
F2 C35 C36 C37 -178.2(2)
C34 C35 C36 C37 1.2(4)
F3 C36 C37 F4 -1.6(4)
C35 C36 C37 F4 177.5(2)
F3 C36 C37 C38 179.0(2)
C35 C36 C37 C38 -1.9(4)
C34 C33 C38 F5 -177.4(2)
B1 C33 C38 F5 -2.8(4)
C34 C33 C38 C37 3.0(4)
B1 C33 C38 C37 177.5(3)
F4 C37 C38 F5 0.6(4)
C36 C37 C38 F5 -180.0(2)
F4 C37 C38 C33 -179.7(2)
C36 C37 C38 C33 -0.3(4)
C44 C39 C40 F6 -179.5(2)
B1 C39 C40 F6 -2.9(4)
C44 C39 C40 C41 0.1(4)
B1 C39 C40 C41 176.7(2)
F6 C40 C41 F7 2.2(3)
C39 C40 C41 F7 -177.4(2)
F6 C40 C41 C42 -176.3(2)
C39 C40 C41 C42 4.0(4)
F7 C41 C42 F8 -4.2(4)
C40 C41 C42 F8 174.4(2)
F7 C41 C42 C43 176.9(2)
C40 C41 C42 C43 -4.6(4)
F8 C42 C43 F9 2.6(4)
C41 C42 C43 F9 -178.5(2)
F8 C42 C43 C44 -177.8(2)
C41 C42 C43 C44 1.1(4)
F9 C43 C44 F10 2.0(4)
C42 C43 C44 F10 -177.6(2)
F9 C43 C44 C39 -177.0(2)
C42 C43 C44 C39 3.4(4)
C40 C39 C44 F10 177.1(2)
B1 C39 C44 F10 0.3(4)
C40 C39 C44 C43 -3.9(4)
B1 C39 C44 C43 179.3(2)
C50 C45 C46 F11 179.3(2)
B1 C45 C46 F11 5.4(4)
C50 C45 C46 C47 -0.5(4)
B1 C45 C46 C47 -174.4(2)
F11 C46 C47 F12 -0.7(4)
C45 C46 C47 F12 179.1(2)
F11 C46 C47 C48 179.4(2)
C45 C46 C47 C48 -0.8(4)
F12 C47 C48 F13 0.9(4)
C46 C47 C48 F13 -179.2(2)
F12 C47 C48 C49 -179.7(2)
C46 C47 C48 C49 0.2(4)
F13 C48 C49 F14 0.1(4)
C47 C48 C49 F14 -179.4(2)
F13 C48 C49 C50 -178.9(2)
C47 C48 C49 C50 1.6(4)
F14 C49 C50 F15 -0.8(4)
C48 C49 C50 F15 178.2(2)
F14 C49 C50 C45 177.9(2)
C48 C49 C50 C45 -3.1(4)
C46 C45 C50 F15 -178.9(2)
B1 C45 C50 F15 -5.6(4)
C46 C45 C50 C49 2.5(4)
B1 C45 C50 C49 175.7(3)
C56 C51 C52 F16 178.0(2)
B1 C51 C52 F16 4.9(4)
C56 C51 C52 C53 -1.7(4)
B1 C51 C52 C53 -174.7(2)
F16 C52 C53 F17 1.1(3)
C51 C52 C53 F17 -179.2(2)
F16 C52 C53 C54 -179.2(2)
C51 C52 C53 C54 0.5(4)
F17 C53 C54 F18 1.2(4)
C52 C53 C54 F18 -178.5(2)
F17 C53 C54 C55 -179.7(2)
C52 C53 C54 C55 0.6(4)
F18 C54 C55 F19 -0.8(4)
C53 C54 C55 F19 -180.0(2)
F18 C54 C55 C56 178.8(2)
C53 C54 C55 C56 -0.4(4)
F19 C55 C56 F20 -0.9(4)
C54 C55 C56 F20 179.5(2)
F19 C55 C56 C51 178.6(3)
C54 C55 C56 C51 -1.0(5)
C52 C51 C56 F20 -178.5(2)
B1 C51 C56 F20 -4.8(4)
C52 C51 C56 C55 2.0(4)
B1 C51 C56 C55 175.7(3)
C38 C33 B1 C45 59.6(3)
C34 C33 B1 C45 -126.7(3)
C38 C33 B1 C39 175.3(2)
C34 C33 B1 C39 -11.0(4)
C38 C33 B1 C51 -62.9(3)
C34 C33 B1 C51 110.8(3)
C46 C45 B1 C33 -175.4(2)
C50 C45 B1 C33 11.8(4)
C46 C45 B1 C39 62.0(3)
C50 C45 B1 C39 -110.8(3)
C46 C45 B1 C51 -59.6(3)
C50 C45 B1 C51 127.5(3)
C40 C39 B1 C33 129.8(3)
C44 C39 B1 C33 -53.9(3)
C40 C39 B1 C45 -108.2(3)
C44 C39 B1 C45 68.2(3)
C40 C39 B1 C51 14.1(4)
C44 C39 B1 C51 -169.5(2)
C52 C51 B1 C33 108.7(3)
C56 C51 B1 C33 -64.0(3)
C52 C51 B1 C45 -13.3(4)
C56 C51 B1 C45 174.0(2)
C52 C51 B1 C39 -128.7(3)
C56 C51 B1 C39 58.5(3)
